data_7028845
loop_
_publ_author_name
'Hu, Peng'
'Wang, Xiufeng'
'Ma, Yue'
'Wang, Qinglun'
'Li, Licun'
'Liao, Daizheng'

_publ_section_title
;
 A new family of Ln-radical chains (Ln = Nd, Sm, Gd, Tb and Dy):
 synthesis, structure, and magnetic properties.
;
_journal_issue 5
_journal_name_full 'Dalton transactions (Cambridge, England : 2003)'
_journal_page_first 2234
_journal_page_last 2243
_journal_paper_doi 10.1039/c3dt52959b
_journal_volume 43
_journal_year 2014
_chemical_formula_sum 'C58 H42 Br2 F36 N4 O18 Tb2'
_chemical_formula_weight 2244.62
_chemical_name_systematic
; 
 ? 
;
_space_group_IT_number 14
_symmetry_cell_setting monoclinic
_symmetry_space_group_name_Hall '-P 2ybc'
_symmetry_space_group_name_H-M 'P 1 21/c 1'
_atom_sites_solution_hydrogens geom
_atom_sites_solution_primary direct
_atom_sites_solution_secondary difmap
_audit_creation_method SHELXL-97
_cell_angle_alpha 90.00
_cell_angle_beta 97.844(6)
_cell_angle_gamma 90.00
_cell_formula_units_Z 4
_cell_length_a 11.8487(14)
_cell_length_b 19.418(2)
_cell_length_c 34.089(4)
_cell_measurement_reflns_used 17229
_cell_measurement_temperature 113(2)
_cell_measurement_theta_max 27.1
_cell_measurement_theta_min 1.2
_cell_volume 7769.7(15)
_computing_cell_refinement 'CrystalClear (Rigaku/MSC Inc., 2005)'
_computing_data_collection 'CrystalClear (Rigaku/MSC Inc., 2005)'
_computing_data_reduction 'CrystalClear (Rigaku/MSC Inc., 2005)'
_computing_molecular_graphics 'Bruker SHELXTL'
_computing_publication_material 'Bruker SHELXTL'
_computing_structure_refinement 'SHELXL-97 (Sheldrick, 1997)'
_computing_structure_solution 'SHELXS-97 (Sheldrick, 1990)'
_diffrn_ambient_temperature 113(2)
_diffrn_measured_fraction_theta_full 0.950
_diffrn_measured_fraction_theta_max 0.950
_diffrn_measurement_device_type 'CCD area detector'
_diffrn_measurement_method 'profile data from \w-scans'
_diffrn_radiation_monochromator graphite
_diffrn_radiation_source 'fine-focus sealed tube'
_diffrn_radiation_type MoK\a
_diffrn_radiation_wavelength 0.71073
_diffrn_reflns_av_R_equivalents 0.1869
_diffrn_reflns_av_sigmaI/netI 0.1770
_diffrn_reflns_limit_h_max 14
_diffrn_reflns_limit_h_min -13
_diffrn_reflns_limit_k_max 23
_diffrn_reflns_limit_k_min -23
_diffrn_reflns_limit_l_max 39
_diffrn_reflns_limit_l_min -40
_diffrn_reflns_number 48668
_diffrn_reflns_theta_full 25.01
_diffrn_reflns_theta_max 25.01
_diffrn_reflns_theta_min 1.21
_exptl_absorpt_coefficient_mu 2.987
_exptl_absorpt_correction_T_max 1.000
_exptl_absorpt_correction_T_min 0.732
_exptl_absorpt_correction_type multi-scan
_exptl_absorpt_process_details CrystalClear
_exptl_crystal_colour Darkgreen
_exptl_crystal_density_diffrn 1.919
_exptl_crystal_density_method 'not measured'
_exptl_crystal_description Prism
_exptl_crystal_F_000 4344
_exptl_crystal_size_max 0.13
_exptl_crystal_size_mid 0.11
_exptl_crystal_size_min 0.07
_refine_diff_density_max 2.622
_refine_diff_density_min -2.175
_refine_diff_density_rms 0.258
_refine_ls_extinction_method none
_refine_ls_goodness_of_fit_ref 1.119
_refine_ls_hydrogen_treatment constr
_refine_ls_matrix_type full
_refine_ls_number_parameters 1091
_refine_ls_number_reflns 13017
_refine_ls_number_restraints 18
_refine_ls_restrained_S_all 1.119
_refine_ls_R_factor_all 0.1387
_refine_ls_R_factor_gt 0.1077
_refine_ls_shift/su_max 0.004
_refine_ls_shift/su_mean 0.000
_refine_ls_structure_factor_coef Fsqd
_refine_ls_weighting_details 'calc w=1/[\s^2^(Fo^2^)+(0.1000P)^2^+0.0000P] where P=(Fo^2^+2Fc^2^)/3'
_refine_ls_weighting_scheme calc
_refine_ls_wR_factor_gt 0.2476
_refine_ls_wR_factor_ref 0.2657
_reflns_number_gt 9573
_reflns_number_total 13017
_reflns_threshold_expression >2sigma(I)
_cod_data_source_file c3dt52959b.txt
_cod_data_source_block Tb
_cod_depositor_comments
;
The following automatic conversions were performed:

'_exptl_absorpt_correction_type' value 'Multi-scan' changed to
'multi-scan' according to
/usr/data/users/saulius/automatic-downloads/current/RSC/lib/dictionaries/cif_core.dic
dictionary named 'cif_core.dic' version 2.4.2 from 2011-04-26.

Automatic conversion script
Id: cif_fix_values 2281 2013-09-26 08:29:07Z andrius 
;
_cod_original_cell_volume 7769.6(16)
_cod_original_sg_symbol_H-M p21/c
_cod_database_code 7028845

loop_
_symmetry_equiv_pos_as_xyz
'x, y, z'
'-x, y+1/2, -z+1/2'
'-x, -y, -z'
'x, -y-1/2, z-1/2'

loop_
_atom_site_label
_atom_site_type_symbol
_atom_site_fract_x
_atom_site_fract_y
_atom_site_fract_z
_atom_site_U_iso_or_equiv
_atom_site_adp_type
_atom_site_occupancy
_atom_site_symmetry_multiplicity
_atom_site_calc_flag
_atom_site_refinement_flags
Tb1 Tb 0.82037(5) 0.72261(3) 0.443202(17) 0.0260(2) Uani 1 1 d .
Tb2 Tb 0.78549(5) 0.75392(3) 0.694840(17) 0.0272(2) Uani 1 1 d .
Br2 Br 0.41281(13) 0.80758(8) 0.84036(5) 0.0469(4) Uani 1 1 d .
O10 O 0.7286(8) 0.6402(5) 0.6955(3) 0.037(2) Uani 1 1 d .
O6 O 0.9965(8) 0.7747(4) 0.4598(2) 0.031(2) Uani 1 1 d .
O2 O 0.7958(8) 0.8043(5) 0.4925(3) 0.037(2) Uani 1 1 d .
F35 F 0.7493(8) 0.9147(4) 0.8129(2) 0.044(2) Uani 1 1 d .
O3 O 0.7905(8) 0.6592(5) 0.5008(2) 0.034(2) Uani 1 1 d .
O14 O 0.6979(9) 0.8518(5) 0.6593(3) 0.041(2) Uani 1 1 d .
O15 O 0.9265(8) 0.8372(4) 0.6926(2) 0.030(2) Uani 1 1 d .
O1 O 0.9535(8) 0.6303(4) 0.4500(2) 0.029(2) Uani 1 1 d .
N2 N 0.9082(9) 0.7282(5) 0.7910(3) 0.024(2) Uani 1 1 d .
O11 O 0.5896(9) 0.7533(4) 0.7007(3) 0.033(2) Uani 1 1 d .
O13 O 0.7587(8) 0.8331(5) 0.7446(2) 0.036(2) Uani 1 1 d .
N1 N 0.9007(9) 0.7753(5) 0.8484(3) 0.027(2) Uani 1 1 d .
O17 O 0.8591(8) 0.8012(4) 0.8788(2) 0.030(2) Uani 1 1 d .
F34 F 0.7766(9) 0.9717(4) 0.7608(2) 0.056(2) Uani 1 1 d .
F9 F 0.8443(9) 0.9760(5) 0.4130(3) 0.067(3) Uani 1 1 d .
C19 C 1.1167(12) 0.7134(7) 0.5549(4) 0.034(3) Uani 1 1 d .
C18 C 1.1535(12) 0.7724(8) 0.5762(4) 0.035(3) Uani 1 1 d .
F6 F 1.0987(9) 0.5204(6) 0.4819(3) 0.070(3) Uani 1 1 d .
F8 F 0.8447(10) 0.9263(5) 0.3561(3) 0.068(3) Uani 1 1 d .
C23 C 0.8078(12) 0.7024(6) 0.5650(4) 0.030(3) Uani 1 1 d .
F7 F 0.6967(9) 0.9821(4) 0.3686(3) 0.062(3) Uani 1 1 d .
O4 O 0.7155(7) 0.6237(4) 0.4190(2) 0.0295(19) Uani 1 1 d .
O5 O 0.6271(9) 0.7556(5) 0.4326(3) 0.036(2) Uani 1 1 d .
C11 C 1.0659(14) 0.5308(8) 0.4442(4) 0.044(4) Uani 1 1 d .
C33 C 0.7299(14) 0.9128(8) 0.6531(4) 0.044(4) Uani 1 1 d .
C42 C 1.0194(12) 0.7907(6) 0.8413(4) 0.032(3) Uani 1 1 d .
O16 O 0.3701(9) 0.6701(5) 0.8009(3) 0.044(2) Uani 1 1 d .
F4 F 1.0575(9) 0.4685(5) 0.4266(3) 0.075(3) Uani 1 1 d .
C25 C 0.6109(11) 0.6899(7) 0.5750(3) 0.028(3) Uani 1 1 d .
F3 F 0.6712(8) 0.4610(4) 0.3790(3) 0.056(2) Uani 1 1 d .
N3 N 0.7321(10) 0.7056(6) 0.5924(3) 0.035(3) Uani 1 1 d .
F30 F 0.7428(10) 0.4601(5) 0.6898(4) 0.087(4) Uani 1 1 d .
C50 C 0.4840(11) 0.6837(7) 0.8037(3) 0.030(3) Uani 1 1 d .
C48 C 0.6344(12) 0.7664(7) 0.8286(4) 0.030(3) Uani 1 1 d .
H48 H 0.6569 0.8075 0.8427 0.035 Uiso 1 1 calc R
C51 C 0.5219(12) 0.7473(7) 0.8230(4) 0.034(3) Uani 1 1 d .
C7 C 0.8546(13) 0.8585(7) 0.5045(4) 0.036(3) Uani 1 1 d U
F28 F 0.6952(11) 0.5132(6) 0.7382(3) 0.075(3) Uani 1 1 d .
F1 F 0.5971(10) 0.4937(6) 0.4298(3) 0.079(4) Uani 1 1 d .
O7 O 1.2597(8) 0.7950(5) 0.5763(3) 0.039(2) Uani 1 1 d .
F36 F 0.6117(9) 0.9726(5) 0.7804(3) 0.063(3) Uani 1 1 d .
C12 C 0.9460(12) 0.5694(6) 0.4384(4) 0.030(3) Uani 1 1 d U
C5FA C 0.7775(12) 0.5827(7) 0.6921(4) 0.033(3) Uani 1 1 d .
C38 C 0.6696(12) 0.8678(7) 0.7503(4) 0.034(3) Uani 1 1 d .
C14 C 0.7454(13) 0.5627(7) 0.4139(3) 0.034(3) Uani 1 1 d .
F17 F 0.7482(10) 0.8740(5) 0.5578(3) 0.063(3) Uani 1 1 d .
C20 C 1.0066(10) 0.6910(7) 0.5505(4) 0.027(3) Uani 1 1 d .
H20 H 0.9843 0.6520 0.5345 0.033 Uiso 1 1 calc R
C45 C 0.8355(13) 0.7425(7) 0.8170(4) 0.033(3) Uani 1 1 d .
C3GA C 0.8865(12) 0.5696(7) 0.6827(4) 0.036(3) Uani 1 1 d .
H3GA H 0.9089 0.5233 0.6792 0.044 Uiso 1 1 calc R
F29 F 0.5975(9) 0.5273(6) 0.6822(3) 0.079(3) Uani 1 1 d .
C21 C 0.9253(12) 0.7266(7) 0.5701(4) 0.034(3) Uani 1 1 d .
C13 C 0.8509(13) 0.5327(7) 0.4210(4) 0.035(3) Uani 1 1 d .
H13 H 0.8595 0.4859 0.4138 0.042 Uiso 1 1 calc R
F18 F 0.8582(11) 0.9572(6) 0.5473(3) 0.079(3) Uani 1 1 d .
O8 O 0.7572(9) 0.7347(6) 0.6270(3) 0.041(2) Uani 1 1 d .
C46 C 0.7177(12) 0.7248(7) 0.8134(4) 0.030(3) Uani 1 1 d .
C5 C 0.4516(13) 0.8168(7) 0.4307(5) 0.042(4) Uani 1 1 d .
C15 C 0.6388(15) 0.5163(9) 0.3988(4) 0.048(4) Uani 1 1 d .
N4 N 0.7514(9) 0.6714(5) 0.5328(3) 0.029(2) Uani 1 1 d .
C0IA C 1.1018(11) 0.7596(7) 0.7754(4) 0.033(3) Uani 1 1 d .
H0IA H 1.0908 0.7266 0.7534 0.049 Uiso 1 1 calc R
H0IB H 1.1830 0.7622 0.7858 0.049 Uiso 1 1 calc R
H0IC H 1.0747 0.8051 0.7659 0.049 Uiso 1 1 calc R
C6 C 0.7928(17) 0.9063(8) 0.5285(5) 0.053(4) Uani 1 1 d .
C39 C 0.7011(15) 0.9315(8) 0.7767(4) 0.045(4) Uani 1 1 d .
C29 C 0.5475(12) 0.6473(8) 0.5041(4) 0.040(3) Uani 1 1 d .
H29A H 0.4721 0.6363 0.5112 0.060 Uiso 1 1 calc R
H29B H 0.5663 0.6146 0.4841 0.060 Uiso 1 1 calc R
H29C H 0.5468 0.6942 0.4934 0.060 Uiso 1 1 calc R
F13 F 0.3851(10) 0.8447(6) 0.4023(4) 0.085(4) Uani 1 1 d .
C47 C 0.6819(12) 0.6639(7) 0.7934(4) 0.033(3) Uani 1 1 d .
H47 H 0.7357 0.6352 0.7831 0.040 Uiso 1 1 calc R
C0JA C 0.7026(13) 0.5199(6) 0.6990(5) 0.040(3) Uani 1 1 d .
C32 C 0.8413(13) 0.9405(7) 0.6656(4) 0.038(3) Uani 1 1 d .
H32 H 0.8571 0.9872 0.6602 0.046 Uiso 1 1 calc R
C1 C 0.7796(12) 0.9395(7) 0.3841(4) 0.037(3) Uani 1 1 d .
F16 F 0.7098(11) 0.9401(6) 0.5073(3) 0.087(4) Uani 1 1 d .
C36 C 0.5244(14) 0.7957(7) 0.7129(4) 0.037(3) Uani 1 1 d .
C24 C 0.6363(12) 0.6423(7) 0.5408(4) 0.033(3) Uani 1 1 d .
C9 C 1.0273(14) 0.8334(7) 0.4751(4) 0.040(4) Uani 1 1 d .
C28 C 0.6575(12) 0.5643(8) 0.5519(5) 0.044(4) Uani 1 1 d .
H28A H 0.7205 0.5605 0.5736 0.066 Uiso 1 1 calc R
H28B H 0.6769 0.5392 0.5288 0.066 Uiso 1 1 calc R
H28C H 0.5884 0.5445 0.5602 0.066 Uiso 1 1 calc R
C8 C 0.9609(12) 0.8756(8) 0.4978(4) 0.039(3) Uani 1 1 d .
H8 H 0.9931 0.9174 0.5087 0.047 Uiso 1 1 calc R
F33 F 0.3740(11) 0.7602(8) 0.6656(3) 0.092(4) Uani 1 1 d .
C44 C 1.0338(11) 0.7355(6) 0.8086(4) 0.029(3) Uani 1 1 d .
O9 O 0.8112(9) 0.8276(5) 0.4081(3) 0.043(2) Uani 1 1 d .
O12 O 0.8795(8) 0.7053(4) 0.7554(2) 0.031(2) Uani 1 1 d .
C35 C 0.3964(17) 0.7820(10) 0.7019(5) 0.056(5) Uani 1 1 d .
Br1 Br 1.22570(13) 0.66264(8) 0.53008(5) 0.0473(4) Uani 1 1 d .
C43 C 1.0694(13) 0.6623(7) 0.8232(4) 0.038(3) Uani 1 1 d .
H43A H 1.0237 0.6481 0.8436 0.056 Uiso 1 1 calc R
H43B H 1.1502 0.6622 0.8342 0.056 Uiso 1 1 calc R
H43C H 1.0568 0.6300 0.8009 0.056 Uiso 1 1 calc R
C40 C 1.0208(14) 0.8650(7) 0.8267(4) 0.044(4) Uani 1 1 d .
H40A H 0.9676 0.8698 0.8022 0.066 Uiso 1 1 calc R
H40B H 1.0979 0.8770 0.8216 0.066 Uiso 1 1 calc R
H40C H 0.9979 0.8960 0.8469 0.066 Uiso 1 1 calc R
F5 F 1.1414(8) 0.5663(5) 0.4295(3) 0.065(3) Uani 1 1 d .
F14 F 0.4068(10) 0.7519(5) 0.4369(3) 0.065(3) Uani 1 1 d .
C22 C 0.9625(12) 0.7831(7) 0.5929(4) 0.035(3) Uani 1 1 d .
H22 H 0.9100 0.8061 0.6071 0.042 Uiso 1 1 calc R
C4 C 0.5759(12) 0.8125(7) 0.4238(4) 0.039(3) Uani 1 1 d .
C3 C 0.6221(15) 0.8700(8) 0.4073(4) 0.051(4) Uani 1 1 d .
H3 H 0.5743 0.9087 0.4004 0.061 Uiso 1 1 calc R
C41 C 1.1012(13) 0.7794(8) 0.8783(4) 0.041(4) Uani 1 1 d .
H41A H 1.0707 0.8002 0.9009 0.062 Uiso 1 1 calc R
H41B H 1.1746 0.8008 0.8754 0.062 Uiso 1 1 calc R
H41C H 1.1121 0.7299 0.8829 0.062 Uiso 1 1 calc R
F23 F 1.1164(9) 0.9225(6) 0.6759(4) 0.085(4) Uani 1 1 d .
F22 F 1.0325(9) 1.0047(4) 0.6997(3) 0.064(3) Uani 1 1 d .
C26 C 0.5516(13) 0.6526(9) 0.6066(4) 0.045(4) Uani 1 1 d .
H26A H 0.6001 0.6149 0.6182 0.067 Uiso 1 1 calc R
H26B H 0.4784 0.6340 0.5942 0.067 Uiso 1 1 calc R
H26C H 0.5385 0.6853 0.6274 0.067 Uiso 1 1 calc R
C17 C 1.0748(12) 0.8081(7) 0.5959(4) 0.036(3) Uani 1 1 d .
H17 H 1.0969 0.8482 0.6109 0.043 Uiso 1 1 calc R
C31 C 0.9251(13) 0.8997(8) 0.6854(4) 0.037(3) Uani 1 1 d .
C49 C 0.5680(13) 0.6457(7) 0.7889(4) 0.039(3) Uani 1 1 d .
H49 H 0.5459 0.6046 0.7748 0.046 Uiso 1 1 calc R
C30 C 1.0423(13) 0.9366(8) 0.6990(5) 0.044(4) Uani 1 1 d .
C37 C 0.5601(13) 0.8558(7) 0.7363(4) 0.041(4) Uani 1 1 d .
H37 H 0.5041 0.8879 0.7420 0.049 Uiso 1 1 calc R
O18 O 0.9429(8) 0.6872(5) 0.6808(2) 0.034(2) Uani 1 1 d .
C9DA C 0.9639(12) 0.6226(7) 0.6782(3) 0.034(3) Uani 1 1 d .
C52 C 0.3319(15) 0.6093(7) 0.7790(5) 0.052(4) Uani 1 1 d .
H52A H 0.3543 0.6118 0.7524 0.077 Uiso 1 1 calc R
H52B H 0.2487 0.6060 0.7769 0.077 Uiso 1 1 calc R
H52C H 0.3665 0.5685 0.7927 0.077 Uiso 1 1 calc R
C27 C 0.5511(14) 0.7561(7) 0.5619(5) 0.047(4) Uani 1 1 d .
H27A H 0.5733 0.7921 0.5815 0.070 Uiso 1 1 calc R
H27B H 0.4684 0.7492 0.5592 0.070 Uiso 1 1 calc R
H27C H 0.5725 0.7701 0.5363 0.070 Uiso 1 1 calc R
C16 C 1.2958(15) 0.8635(8) 0.5912(5) 0.052(4) Uani 1 1 d U
H16A H 1.2426 0.8982 0.5787 0.079 Uiso 1 1 calc R
H16B H 1.3725 0.8731 0.5850 0.079 Uiso 1 1 calc R
H16C H 1.2964 0.8648 0.6200 0.079 Uiso 1 1 calc R
C2 C 0.7356(12) 0.8732(9) 0.4003(4) 0.042(4) Uani 1 1 d .
F10 F 1.1891(8) 0.9051(5) 0.4947(3) 0.058(2) Uani 1 1 d .
F11 F 1.1419(10) 0.8859(6) 0.4329(3) 0.070(3) Uani 1 1 d .
F12 F 1.2180(9) 0.8047(5) 0.4688(4) 0.074(3) Uani 1 1 d .
C10 C 1.1462(13) 0.8553(9) 0.4689(4) 0.044(4) Uani 1 1 d .
F26 F 1.0999(8) 0.5390(5) 0.6654(3) 0.060(2) Uani 1 1 d .
F20 F 0.5747(9) 0.9281(5) 0.6019(3) 0.065(3) Uani 1 1 d .
F25 F 1.1595(7) 0.6267(6) 0.6993(3) 0.065(3) Uani 1 1 d .
F27 F 1.1041(9) 0.6358(6) 0.6366(3) 0.070(3) Uani 1 1 d .
F21 F 0.5590(11) 0.9718(7) 0.6574(3) 0.092(4) Uani 1 1 d .
C4AA C 1.0873(14) 0.6071(7) 0.6704(4) 0.040(4) Uani 1 1 d .
C34 C 0.6365(16) 0.9598(9) 0.6327(5) 0.053(4) Uani 1 1 d .
F31 F 0.3565(11) 0.7431(10) 0.7260(4) 0.128(7) Uani 1 1 d .
F2 F 0.5652(10) 0.5489(6) 0.3750(4) 0.092(4) Uani 1 1 d .
F19 F 0.6739(12) 1.0181(5) 0.6205(4) 0.113(5) Uani 1 1 d .
F24 F 1.0808(12) 0.9197(7) 0.7354(3) 0.106(5) Uani 1 1 d .
F32 F 0.3347(11) 0.8406(7) 0.7008(4) 0.105(5) Uani 1 1 d .
F15 F 0.4487(10) 0.8501(7) 0.4644(4) 0.099(4) Uani 1 1 d .

loop_
_atom_site_aniso_label
_atom_site_aniso_U_11
_atom_site_aniso_U_22
_atom_site_aniso_U_33
_atom_site_aniso_U_23
_atom_site_aniso_U_13
_atom_site_aniso_U_12
Tb1 0.0275(4) 0.0190(3) 0.0314(4) 0.0008(2) 0.0039(3) 0.0010(2)
Tb2 0.0295(4) 0.0221(3) 0.0297(4) -0.0020(2) 0.0024(3) -0.0005(2)
Br2 0.0271(8) 0.0408(8) 0.0725(10) -0.0165(7) 0.0061(7) 0.0006(6)
O10 0.038(6) 0.033(5) 0.039(5) -0.005(4) -0.001(4) 0.004(4)
O6 0.034(6) 0.018(5) 0.039(5) 0.000(4) 0.001(4) 0.008(4)
O2 0.040(6) 0.024(5) 0.048(6) -0.007(4) 0.011(4) 0.000(4)
F35 0.055(6) 0.029(4) 0.050(5) -0.006(4) 0.006(4) -0.002(4)
O3 0.042(6) 0.028(5) 0.032(5) 0.000(4) 0.007(4) 0.003(4)
O14 0.053(7) 0.027(5) 0.043(6) 0.003(4) 0.003(5) -0.006(5)
O15 0.036(6) 0.012(4) 0.043(5) 0.003(4) 0.006(4) -0.003(4)
O1 0.038(6) 0.013(4) 0.036(5) 0.004(3) 0.002(4) 0.006(4)
N2 0.027(6) 0.020(5) 0.025(6) -0.004(4) 0.001(4) -0.004(4)
O11 0.044(6) 0.010(4) 0.045(6) 0.000(4) 0.006(4) -0.007(4)
O13 0.038(6) 0.027(5) 0.043(5) -0.004(4) 0.009(4) -0.002(4)
N1 0.026(6) 0.014(5) 0.039(6) 0.001(4) 0.002(5) 0.003(4)
O17 0.031(5) 0.027(5) 0.034(5) -0.002(4) 0.009(4) -0.005(4)
F34 0.080(7) 0.024(4) 0.067(5) 0.002(4) 0.017(5) -0.006(4)
F9 0.070(8) 0.036(5) 0.088(7) 0.006(5) -0.010(5) -0.015(5)
C19 0.033(8) 0.036(8) 0.034(7) -0.002(6) 0.008(6) 0.001(6)
C18 0.026(8) 0.041(8) 0.038(8) 0.011(6) 0.005(6) 0.005(6)
F6 0.051(7) 0.096(9) 0.062(6) 0.016(6) 0.002(5) 0.029(6)
F8 0.091(9) 0.037(5) 0.086(7) 0.018(5) 0.046(6) 0.008(5)
C23 0.034(8) 0.020(6) 0.036(7) 0.003(5) 0.006(6) 0.009(5)
F7 0.067(7) 0.028(5) 0.092(7) 0.020(5) 0.011(5) 0.005(4)
O4 0.025(5) 0.023(5) 0.040(5) 0.002(4) 0.000(4) -0.005(4)
O5 0.045(6) 0.025(5) 0.039(5) -0.011(4) 0.012(4) -0.004(4)
C11 0.054(11) 0.030(8) 0.048(9) 0.001(7) 0.010(7) -0.002(7)
C33 0.057(11) 0.044(9) 0.030(8) 0.007(6) -0.001(7) 0.007(8)
C42 0.043(9) 0.008(5) 0.048(8) -0.005(5) 0.015(6) 0.000(5)
O16 0.034(6) 0.026(5) 0.069(7) -0.011(5) 0.002(5) -0.020(4)
F4 0.055(7) 0.034(5) 0.127(8) -0.020(5) -0.019(6) 0.010(5)
C25 0.019(7) 0.041(8) 0.024(6) -0.003(5) -0.003(5) -0.003(5)
F3 0.050(6) 0.032(5) 0.088(6) -0.030(5) 0.012(5) -0.014(4)
N3 0.029(7) 0.046(7) 0.030(6) -0.007(5) 0.003(5) -0.018(5)
F30 0.071(8) 0.027(5) 0.173(11) -0.015(6) 0.050(7) -0.010(5)
C50 0.030(8) 0.034(7) 0.026(7) 0.001(5) 0.001(5) 0.000(6)
C48 0.036(8) 0.029(7) 0.025(7) 0.014(5) 0.011(6) 0.012(6)
C51 0.034(9) 0.024(7) 0.048(9) -0.010(6) 0.019(6) 0.012(6)
C7 0.050(7) 0.021(6) 0.034(6) -0.002(5) -0.007(5) -0.003(5)
F28 0.090(9) 0.055(7) 0.081(7) 0.000(5) 0.018(6) -0.039(6)
F1 0.080(8) 0.081(8) 0.085(7) -0.026(6) 0.038(6) -0.052(7)
O7 0.022(5) 0.034(5) 0.059(6) -0.004(4) -0.004(4) -0.008(4)
F36 0.069(7) 0.043(5) 0.075(6) -0.024(5) 0.005(5) 0.020(5)
C12 0.038(7) 0.011(5) 0.041(6) 0.003(5) 0.000(5) 0.001(5)
C5FA 0.030(8) 0.028(7) 0.041(8) -0.001(6) -0.002(6) 0.002(6)
C38 0.031(8) 0.042(8) 0.028(7) 0.007(6) 0.007(6) 0.008(6)
C14 0.050(9) 0.028(7) 0.024(7) -0.002(5) 0.003(6) -0.005(6)
F17 0.084(8) 0.043(5) 0.069(6) -0.011(5) 0.035(5) -0.002(5)
C20 0.018(7) 0.025(7) 0.041(7) 0.006(5) 0.010(5) 0.002(5)
C45 0.043(9) 0.024(7) 0.032(8) -0.003(5) 0.006(6) 0.007(6)
C3GA 0.035(9) 0.016(6) 0.060(9) 0.001(6) 0.011(6) 0.003(5)
F29 0.052(7) 0.062(7) 0.115(8) 0.034(6) -0.014(6) -0.023(5)
C21 0.028(8) 0.036(8) 0.037(8) 0.007(6) 0.001(6) -0.002(6)
C13 0.055(10) 0.013(6) 0.040(8) -0.002(5) 0.010(6) -0.004(6)
F18 0.088(9) 0.051(6) 0.102(8) -0.035(6) 0.032(6) -0.016(6)
O8 0.038(6) 0.053(6) 0.033(5) -0.011(5) 0.007(4) -0.011(5)
C46 0.028(8) 0.025(7) 0.035(7) 0.002(5) -0.001(6) 0.016(5)
C5 0.040(9) 0.027(7) 0.058(9) 0.004(7) 0.006(7) -0.005(6)
C15 0.051(11) 0.046(10) 0.044(9) 0.002(7) -0.004(7) -0.001(8)
N4 0.032(7) 0.017(5) 0.038(6) 0.009(4) 0.006(5) -0.014(4)
C0IA 0.008(6) 0.045(8) 0.046(8) -0.003(6) 0.007(5) -0.004(5)
C6 0.079(13) 0.032(9) 0.048(9) -0.013(7) 0.008(9) 0.009(8)
C39 0.056(11) 0.041(9) 0.041(9) -0.007(7) 0.017(7) -0.008(8)
C29 0.030(8) 0.043(9) 0.047(8) -0.005(7) 0.008(6) 0.005(6)
F13 0.053(7) 0.064(7) 0.135(9) 0.045(7) -0.003(6) 0.015(6)
C47 0.037(9) 0.027(7) 0.036(7) 0.001(6) 0.009(6) -0.003(6)
C0JA 0.042(9) 0.012(6) 0.062(10) -0.008(6) -0.002(7) 0.003(6)
C32 0.041(9) 0.017(6) 0.057(9) -0.002(6) 0.011(7) -0.007(6)
C1 0.022(8) 0.018(6) 0.070(10) 0.006(6) -0.004(7) -0.003(5)
F16 0.109(10) 0.071(8) 0.076(7) -0.011(6) -0.002(6) 0.055(8)
C36 0.053(10) 0.026(7) 0.031(7) 0.010(6) 0.005(6) -0.016(7)
C24 0.032(8) 0.037(8) 0.030(7) -0.004(6) 0.004(6) -0.011(6)
C9 0.061(11) 0.026(7) 0.033(7) -0.003(6) 0.008(7) 0.009(7)
C28 0.024(8) 0.033(8) 0.081(11) -0.006(7) 0.026(7) 0.004(6)
C8 0.031(8) 0.040(8) 0.043(8) -0.004(6) -0.005(6) -0.002(6)
F33 0.054(8) 0.138(13) 0.078(8) -0.014(7) -0.008(6) 0.003(7)
C44 0.020(7) 0.014(6) 0.054(8) -0.013(5) 0.011(6) -0.005(5)
O9 0.056(7) 0.021(5) 0.054(6) -0.002(4) 0.015(5) -0.001(5)
O12 0.037(6) 0.023(5) 0.030(5) -0.002(4) 0.002(4) 0.000(4)
C35 0.071(13) 0.059(11) 0.038(9) -0.001(8) 0.008(8) 0.047(10)
Br1 0.0306(9) 0.0376(8) 0.0747(11) -0.0104(7) 0.0104(7) 0.0020(6)
C43 0.047(9) 0.025(7) 0.041(8) -0.005(6) 0.006(6) 0.011(6)
C40 0.057(11) 0.018(7) 0.058(9) 0.000(6) 0.011(7) -0.004(6)
F5 0.040(6) 0.043(5) 0.120(8) 0.027(5) 0.034(5) 0.011(4)
F14 0.057(7) 0.046(6) 0.091(7) 0.008(5) 0.009(5) -0.011(5)
C22 0.025(8) 0.040(8) 0.040(8) -0.001(6) 0.001(6) 0.000(6)
C4 0.031(8) 0.020(7) 0.065(9) -0.009(6) 0.005(6) 0.003(6)
C3 0.060(12) 0.035(9) 0.055(9) 0.005(7) 0.000(8) 0.010(8)
C41 0.037(9) 0.052(9) 0.034(8) -0.001(7) 0.003(6) -0.011(7)
F23 0.044(7) 0.071(8) 0.146(10) -0.045(7) 0.032(6) -0.012(5)
F22 0.060(7) 0.019(4) 0.114(8) 0.007(5) 0.016(5) 0.001(4)
C26 0.032(9) 0.067(11) 0.034(8) -0.013(7) 0.004(6) -0.031(8)
C17 0.040(9) 0.021(7) 0.046(8) -0.006(6) 0.008(6) -0.008(6)
C31 0.041(9) 0.037(8) 0.034(7) -0.005(6) 0.001(6) -0.007(6)
C49 0.055(10) 0.027(7) 0.033(7) 0.002(6) 0.002(6) -0.002(6)
C30 0.033(9) 0.037(9) 0.065(10) 0.015(7) 0.013(7) 0.001(6)
C37 0.048(10) 0.028(7) 0.050(8) -0.004(6) 0.015(7) 0.025(7)
O18 0.043(6) 0.024(5) 0.036(5) -0.005(4) 0.008(4) -0.004(4)
C9DA 0.036(8) 0.038(8) 0.026(7) -0.002(6) -0.006(5) 0.010(6)
C52 0.051(11) 0.020(7) 0.080(11) -0.002(7) -0.004(8) -0.017(7)
C27 0.035(9) 0.027(8) 0.079(11) -0.012(7) 0.010(8) 0.014(6)
C16 0.044(7) 0.043(7) 0.068(8) -0.003(6) 0.001(6) -0.023(6)
C2 0.026(8) 0.058(10) 0.038(8) -0.005(7) -0.003(6) -0.001(7)
F10 0.055(6) 0.038(5) 0.081(6) -0.009(4) 0.003(5) -0.021(4)
F11 0.071(8) 0.069(7) 0.072(6) 0.003(5) 0.019(5) -0.027(6)
F12 0.041(6) 0.034(5) 0.150(10) 0.002(6) 0.027(6) 0.000(4)
C10 0.027(8) 0.057(10) 0.045(9) -0.007(7) -0.007(6) -0.015(7)
F26 0.047(6) 0.047(6) 0.087(6) -0.008(5) 0.016(4) 0.006(5)
F20 0.077(8) 0.057(6) 0.054(5) 0.004(5) -0.015(5) 0.018(5)
F25 0.019(5) 0.089(8) 0.083(6) -0.032(6) -0.003(4) 0.010(5)
F27 0.062(7) 0.083(8) 0.072(6) 0.030(6) 0.034(5) 0.021(6)
F21 0.091(10) 0.111(10) 0.074(7) -0.013(6) 0.006(6) 0.065(8)
C4AA 0.055(11) 0.026(7) 0.040(8) 0.006(6) 0.017(7) 0.016(7)
C34 0.062(12) 0.039(9) 0.052(10) 0.004(7) -0.011(8) 0.010(8)
F31 0.050(9) 0.192(18) 0.137(11) 0.085(11) -0.011(7) -0.057(10)
F2 0.055(7) 0.052(7) 0.150(10) -0.002(7) -0.056(7) -0.007(5)
F19 0.099(11) 0.034(6) 0.187(12) 0.058(7) -0.044(9) -0.016(6)
F24 0.115(12) 0.108(11) 0.078(7) 0.043(7) -0.047(7) -0.067(9)
F32 0.052(8) 0.060(8) 0.194(13) -0.032(8) -0.012(8) 0.019(6)
F15 0.064(8) 0.110(10) 0.134(9) -0.061(9) 0.056(7) -0.034(7)

loop_
_atom_type_symbol
_atom_type_description
_atom_type_scat_dispersion_real
_atom_type_scat_dispersion_imag
_atom_type_scat_source
C C 0.0033 0.0016 'International Tables Vol C Tables 4.2.6.8 and 6.1.1.4'
H H 0.0000 0.0000 'International Tables Vol C Tables 4.2.6.8 and 6.1.1.4'
Br Br -0.2901 2.4595 'International Tables Vol C Tables 4.2.6.8 and 6.1.1.4'
F F 0.0171 0.0103 'International Tables Vol C Tables 4.2.6.8 and 6.1.1.4'
N N 0.0061 0.0033 'International Tables Vol C Tables 4.2.6.8 and 6.1.1.4'
O O 0.0106 0.0060 'International Tables Vol C Tables 4.2.6.8 and 6.1.1.4'
Tb Tb -0.1723 4.1537 'International Tables Vol C Tables 4.2.6.8 and 6.1.1.4'

loop_
_geom_angle_atom_site_label_1
_geom_angle_atom_site_label_2
_geom_angle_atom_site_label_3
_geom_angle
_geom_angle_site_symmetry_1
_geom_angle_site_symmetry_3
O6 Tb1 O17 91.7(3) . 4_575
O6 Tb1 O5 137.9(3) . .
O17 Tb1 O5 102.7(3) 4_575 .
O6 Tb1 O2 74.2(3) . .
O17 Tb1 O2 149.0(3) 4_575 .
O5 Tb1 O2 73.4(3) . .
O6 Tb1 O9 74.0(3) . .
O17 Tb1 O9 72.4(3) 4_575 .
O5 Tb1 O9 73.2(3) . .
O2 Tb1 O9 77.2(3) . .
O6 Tb1 O4 148.1(3) . .
O17 Tb1 O4 71.1(3) 4_575 .
O5 Tb1 O4 73.5(3) . .
O2 Tb1 O4 133.0(3) . .
O9 Tb1 O4 122.5(3) . .
O6 Tb1 O1 75.0(3) . .
O17 Tb1 O1 74.4(3) 4_575 .
O5 Tb1 O1 146.9(3) . .
O2 Tb1 O1 125.6(3) . .
O9 Tb1 O1 133.2(3) . .
O4 Tb1 O1 74.5(3) . .
O6 Tb1 O3 104.7(3) . .
O17 Tb1 O3 137.6(3) 4_575 .
O5 Tb1 O3 90.9(3) . .
O2 Tb1 O3 73.3(3) . .
O9 Tb1 O3 149.5(3) . .
O4 Tb1 O3 74.9(3) . .
O1 Tb1 O3 72.7(3) . .
O10 Tb2 O8 81.6(3) . .
O10 Tb2 O15 150.9(3) . .
O8 Tb2 O15 94.9(3) . .
O10 Tb2 O13 123.5(3) . .
O8 Tb2 O13 144.3(4) . .
O15 Tb2 O13 74.8(3) . .
O10 Tb2 O11 72.7(3) . .
O8 Tb2 O11 94.2(3) . .
O15 Tb2 O11 136.4(3) . .
O13 Tb2 O11 73.1(3) . .
O10 Tb2 O18 73.7(3) . .
O8 Tb2 O18 73.9(3) . .
O15 Tb2 O18 77.6(3) . .
O13 Tb2 O18 133.8(3) . .
O11 Tb2 O18 145.6(3) . .
O10 Tb2 O12 73.6(3) . .
O8 Tb2 O12 141.3(3) . .
O15 Tb2 O12 92.9(3) . .
O13 Tb2 O12 74.2(3) . .
O11 Tb2 O12 105.7(3) . .
O18 Tb2 O12 71.0(3) . .
O10 Tb2 O14 130.7(3) . .
O8 Tb2 O14 68.4(4) . .
O15 Tb2 O14 72.4(3) . .
O13 Tb2 O14 75.8(3) . .
O11 Tb2 O14 71.7(3) . .
O18 Tb2 O14 128.7(3) . .
O12 Tb2 O14 149.2(3) . .
C5FA O10 Tb2 134.7(9) . .
C9 O6 Tb1 133.0(9) . .
C7 O2 Tb1 131.1(9) . .
N4 O3 Tb1 136.6(7) . .
C33 O14 Tb2 134.5(10) . .
C31 O15 Tb2 134.1(9) . .
C12 O1 Tb1 131.8(9) . .
O12 N2 C45 125.3(11) . .
O12 N2 C44 121.1(10) . .
C45 N2 C44 113.4(10) . .
C36 O11 Tb2 133.7(9) . .
C38 O13 Tb2 130.2(8) . .
O17 N1 C45 123.9(11) . .
O17 N1 C42 121.2(10) . .
C45 N1 C42 114.0(11) . .
N1 O17 Tb1 143.8(7) . 4_576
C20 C19 C18 123.1(13) . .
C20 C19 Br1 118.7(10) . .
C18 C19 Br1 118.2(11) . .
O7 C18 C17 121.7(13) . .
O7 C18 C19 120.0(13) . .
C17 C18 C19 118.3(13) . .
N4 C23 N3 105.9(12) . .
N4 C23 C21 126.9(12) . .
N3 C23 C21 127.2(12) . .
C14 O4 Tb1 131.9(9) . .
C4 O5 Tb1 133.8(9) . .
F5 C11 F6 109.7(14) . .
F5 C11 F4 108.6(13) . .
F6 C11 F4 107.1(13) . .
F5 C11 C12 110.8(12) . .
F6 C11 C12 109.7(11) . .
F4 C11 C12 110.8(12) . .
O14 C33 C32 125.7(14) . .
O14 C33 C34 114.7(15) . .
C32 C33 C34 119.5(14) . .
C41 C42 N1 110.6(11) . .
C41 C42 C40 112.2(12) . .
N1 C42 C40 107.2(11) . .
C41 C42 C44 112.1(12) . .
N1 C42 C44 100.1(10) . .
C40 C42 C44 113.9(11) . .
C50 O16 C52 115.7(12) . .
C27 C25 N3 109.2(12) . .
C27 C25 C24 114.6(11) . .
N3 C25 C24 98.2(10) . .
C27 C25 C26 111.6(13) . .
N3 C25 C26 108.8(10) . .
C24 C25 C26 113.5(12) . .
O8 N3 C23 122.8(11) . .
O8 N3 C25 121.9(10) . .
C23 N3 C25 113.5(10) . .
O16 C50 C49 128.5(13) . .
O16 C50 C51 116.2(11) . .
C49 C50 C51 115.3(13) . .
C51 C48 C46 120.3(13) . .
C48 C51 C50 122.1(12) . .
C48 C51 Br2 118.7(10) . .
C50 C51 Br2 119.2(11) . .
O2 C7 C8 128.2(14) . .
O2 C7 C6 113.2(14) . .
C8 C7 C6 118.6(14) . .
C18 O7 C16 122.0(12) . .
O1 C12 C13 129.7(13) . .
O1 C12 C11 112.5(11) . .
C13 C12 C11 117.8(11) . .
O10 C5FA C3GA 128.8(13) . .
O10 C5FA C0JA 113.7(12) . .
C3GA C5FA C0JA 117.5(12) . .
O13 C38 C37 129.0(13) . .
O13 C38 C39 111.6(12) . .
C37 C38 C39 119.4(12) . .
O4 C14 C13 130.2(13) . .
O4 C14 C15 110.8(13) . .
C13 C14 C15 119.0(12) . .
C19 C20 C21 119.4(12) . .
N2 C45 N1 105.3(12) . .
N2 C45 C46 127.0(12) . .
N1 C45 C46 127.7(12) . .
C5FA C3GA C9DA 122.2(12) . .
C22 C21 C20 117.8(13) . .
C22 C21 C23 123.2(13) . .
C20 C21 C23 119.0(12) . .
C14 C13 C12 121.4(12) . .
N3 O8 Tb2 162.7(9) . .
C47 C46 C45 118.1(12) . .
C47 C46 C48 118.4(13) . .
C45 C46 C48 123.5(13) . .
F13 C5 F15 111.3(15) . .
F13 C5 F14 106.8(13) . .
F15 C5 F14 104.7(12) . .
F13 C5 C4 114.5(13) . .
F15 C5 C4 107.5(12) . .
F14 C5 C4 111.7(12) . .
F2 C15 F1 112.4(17) . .
F2 C15 F3 107.0(12) . .
F1 C15 F3 107.6(13) . .
F2 C15 C14 111.8(13) . .
F1 C15 C14 107.7(11) . .
F3 C15 C14 110.3(13) . .
O3 N4 C23 125.9(11) . .
O3 N4 C24 121.6(10) . .
C23 N4 C24 112.0(10) . .
F16 C6 F17 107.5(17) . .
F16 C6 F18 103.3(14) . .
F17 C6 F18 104.2(12) . .
F16 C6 C7 113.3(12) . .
F17 C6 C7 112.9(13) . .
F18 C6 C7 114.7(16) . .
F35 C39 F36 107.6(11) . .
F35 C39 F34 106.9(13) . .
F36 C39 F34 105.6(13) . .
F35 C39 C38 112.5(12) . .
F36 C39 C38 113.4(13) . .
F34 C39 C38 110.4(11) . .
C49 C47 C46 119.7(13) . .
F29 C0JA F30 110.3(13) . .
F29 C0JA F28 104.9(13) . .
F30 C0JA F28 103.1(12) . .
F29 C0JA C5FA 112.3(11) . .
F30 C0JA C5FA 115.3(13) . .
F28 C0JA C5FA 110.0(11) . .
C31 C32 C33 120.3(13) . .
F8 C1 F7 107.4(11) . .
F8 C1 F9 107.1(12) . .
F7 C1 F9 105.9(11) . .
F8 C1 C2 111.0(12) . .
F7 C1 C2 113.5(12) . .
F9 C1 C2 111.5(11) . .
O11 C36 C37 125.0(14) . .
O11 C36 C35 116.4(12) . .
C37 C36 C35 118.7(14) . .
C29 C24 N4 111.2(10) . .
C29 C24 C25 113.4(12) . .
N4 C24 C25 100.6(10) . .
C29 C24 C28 109.1(12) . .
N4 C24 C28 106.3(11) . .
C25 C24 C28 115.7(11) . .
O6 C9 C8 125.4(15) . .
O6 C9 C10 114.2(12) . .
C8 C9 C10 120.3(13) . .
C7 C8 C9 122.9(14) . .
N2 C44 C43 104.4(10) . .
N2 C44 C0IA 108.3(10) . .
C43 C44 C0IA 111.5(11) . .
N2 C44 C42 98.5(10) . .
C43 C44 C42 116.8(11) . .
C0IA C44 C42 115.5(10) . .
C2 O9 Tb1 134.0(10) . .
N2 O12 Tb2 134.7(7) . .
F31 C35 F33 112(2) . .
F31 C35 F32 105.9(17) . .
F33 C35 F32 102.2(13) . .
F31 C35 C36 113.0(13) . .
F33 C35 C36 110.8(14) . .
F32 C35 C36 111.9(17) . .
C21 C22 C17 122.7(13) . .
O5 C4 C3 126.0(14) . .
O5 C4 C5 116.7(13) . .
C3 C4 C5 117.3(13) . .
C4 C3 C2 122.9(15) . .
C18 C17 C22 118.6(13) . .
O15 C31 C32 130.7(14) . .
O15 C31 C30 113.6(13) . .
C32 C31 C30 115.6(13) . .
C47 C49 C50 124.1(13) . .
F23 C30 F24 110.5(15) . .
F23 C30 F22 107.0(13) . .
F24 C30 F22 104.7(14) . .
F23 C30 C31 111.7(13) . .
F24 C30 C31 110.2(12) . .
F22 C30 C31 112.5(13) . .
C38 C37 C36 122.2(13) . .
C9DA O18 Tb2 135.4(9) . .
O18 C9DA C3GA 125.0(13) . .
O18 C9DA C4AA 113.5(13) . .
C3GA C9DA C4AA 121.5(12) . .
O9 C2 C3 127.2(15) . .
O9 C2 C1 113.6(13) . .
C3 C2 C1 119.0(14) . .
F12 C10 F11 105.8(13) . .
F12 C10 F10 110.7(12) . .
F11 C10 F10 103.9(13) . .
F12 C10 C9 114.1(13) . .
F11 C10 C9 109.2(11) . .
F10 C10 C9 112.4(12) . .
F25 C4AA F27 112.6(15) . .
F25 C4AA F26 108.5(12) . .
F27 C4AA F26 105.8(11) . .
F25 C4AA C9DA 111.1(11) . .
F27 C4AA C9DA 109.0(12) . .
F26 C4AA C9DA 109.7(13) . .
F19 C34 F20 108.9(13) . .
F19 C34 F21 109.7(16) . .
F20 C34 F21 102.8(15) . .
F19 C34 C33 114.1(16) . .
F20 C34 C33 111.5(13) . .
F21 C34 C33 109.3(13) . .

loop_
_geom_bond_atom_site_label_1
_geom_bond_atom_site_label_2
_geom_bond_distance
_geom_bond_site_symmetry_2
Tb1 O6 2.319(10) .
Tb1 O17 2.351(8) 4_575
Tb1 O5 2.358(11) .
Tb1 O2 2.358(8) .
Tb1 O9 2.359(9) .
Tb1 O4 2.373(8) .
Tb1 O1 2.378(8) .
Tb1 O3 2.384(9) .
Tb2 O10 2.309(10) .
Tb2 O8 2.322(9) .
Tb2 O15 2.334(9) .
Tb2 O13 2.343(9) .
Tb2 O11 2.357(10) .
Tb2 O18 2.372(10) .
Tb2 O12 2.402(8) .
Tb2 O14 2.412(10) .
Br2 C51 1.897(12) .
O10 C5FA 1.271(16) .
O6 C9 1.286(17) .
O2 C7 1.299(16) .
F35 C39 1.328(17) .
O3 N4 1.265(13) .
O14 C33 1.269(18) .
O15 C31 1.237(17) .
O1 C12 1.246(14) .
N2 O12 1.291(12) .
N2 C45 1.347(17) .
N2 C44 1.534(17) .
O11 C36 1.239(18) .
O13 C38 1.289(16) .
N1 O17 1.306(13) .
N1 C45 1.388(18) .
N1 C42 1.488(18) .
O17 Tb1 2.351(8) 4_576
F34 C39 1.353(18) .
F9 C1 1.361(16) .
C19 C20 1.364(19) .
C19 C18 1.39(2) .
C19 Br1 1.912(14) .
C18 O7 1.332(17) .
C18 C17 1.40(2) .
F6 C11 1.305(17) .
F8 C1 1.333(17) .
C23 N4 1.346(17) .
C23 N3 1.381(17) .
C23 C21 1.46(2) .
F7 C1 1.338(16) .
O4 C14 1.255(16) .
O5 C4 1.277(16) .
C11 F5 1.284(18) .
C11 F4 1.349(17) .
C11 C12 1.59(2) .
C33 C32 1.43(2) .
C33 C34 1.53(2) .
C42 C41 1.50(2) .
C42 C40 1.528(17) .
C42 C44 1.573(17) .
O16 C50 1.365(17) .
O16 C52 1.437(16) .
C25 C27 1.51(2) .
C25 N3 1.507(16) .
C25 C24 1.550(18) .
C25 C26 1.543(18) .
F3 C15 1.352(18) .
N3 O8 1.306(13) .
F30 C0JA 1.311(16) .
C50 C49 1.39(2) .
C50 C51 1.443(19) .
C48 C51 1.37(2) .
C48 C46 1.426(18) .
C7 C8 1.35(2) .
C7 C6 1.49(2) .
F28 C0JA 1.355(17) .
F1 C15 1.302(18) .
O7 C16 1.466(17) .
F36 C39 1.346(19) .
C12 C13 1.396(19) .
C5FA C3GA 1.396(19) .
C5FA C0JA 1.54(2) .
C38 C37 1.34(2) .
C38 C39 1.55(2) .
C14 C13 1.37(2) .
C14 C15 1.58(2) .
F17 C6 1.35(2) .
C20 C21 1.423(19) .
C45 C46 1.43(2) .
C3GA C9DA 1.40(2) .
F29 C0JA 1.306(18) .
C21 C22 1.38(2) .
F18 C6 1.36(2) .
C46 C47 1.402(19) .
C5 F13 1.282(18) .
C5 F15 1.324(18) .
C5 F14 1.395(17) .
C5 C4 1.53(2) .
C15 F2 1.274(18) .
N4 C24 1.533(16) .
C0IA C44 1.549(18) .
C6 F16 1.31(2) .
C29 C24 1.525(19) .
C47 C49 1.38(2) .
C32 C31 1.37(2) .
C1 C2 1.52(2) .
C36 C37 1.44(2) .
C36 C35 1.54(3) .
C24 C28 1.57(2) .
C9 C8 1.43(2) .
C9 C10 1.51(2) .
F33 C35 1.298(19) .
C44 C43 1.545(18) .
O9 C2 1.262(18) .
C35 F31 1.26(2) .
C35 F32 1.350(18) .
C22 C17 1.41(2) .
C4 C3 1.40(2) .
C3 C2 1.40(2) .
F23 C30 1.286(18) .
F22 C30 1.327(18) .
C31 C30 1.58(2) .
C30 F24 1.302(17) .
O18 C9DA 1.284(16) .
C9DA C4AA 1.55(2) .
F10 C10 1.357(17) .
F11 C10 1.357(17) .
F12 C10 1.300(19) .
F26 C4AA 1.344(17) .
F20 C34 1.343(19) .
F25 C4AA 1.272(18) .
F27 C4AA 1.321(15) .
F21 C34 1.35(2) .
C34 F19 1.30(2) .
